data_4503398
loop_
_publ_author_name
'Lin, Rong-Guang'
'Long, La-Sheng'
'Huang, Rong-Bin'
'Zheng, Lan-Sun'

_publ_section_title
;
 Directing Role of Hydrophobic&#x2212;Hydrophobic and
 Hydrophilic&#x2212;Hydrophilic Interactions in the Self-Assembly of
 Calixarenes/Cucurbiturils-Based Architectures
;
_journal_issue 3
_journal_name_full 'Crystal Growth &amp; Design'
_journal_page_first 791
_journal_paper_doi 10.1021/cg701084x
_journal_volume 8
_journal_year 2008
_chemical_formula_sum 'C64 H104 Cl0.5 N24 O49.75 S4'
_chemical_formula_weight 2151.68
_chemical_name_systematic
; 
 ? 
;
_space_group_IT_number 12
_symmetry_cell_setting monoclinic
_symmetry_space_group_name_Hall '-C 2y'
_symmetry_space_group_name_H-M 'C 1 2/m 1'
_atom_sites_solution_hydrogens geom
_atom_sites_solution_primary direct
_atom_sites_solution_secondary difmap
_audit_creation_method SHELXL-97
_cell_angle_alpha 90.00
_cell_angle_beta 133.10
_cell_angle_gamma 90.00
_cell_formula_units_Z 4
_cell_length_a 22.8822(4)
_cell_length_b 32.7382(6)
_cell_length_c 16.7460(3)
_cell_measurement_reflns_used 22858
_cell_measurement_temperature 193(2)
_cell_measurement_theta_max 62.2412
_cell_measurement_theta_min 2.3475
_cell_volume 9159.7(3)
_computing_cell_refinement 'SHELXTL-Plus (Sheldrick, 1990)'
_computing_data_collection 'SHELXTL-Plus (Sheldrick, 1990)'
_computing_data_reduction 'SHELXTL-Plus (Sheldrick, 1990)'
_computing_molecular_graphics 'SHELXTL V.5.0 (Sheldrick, 1997)'
_computing_publication_material 'SHELXL-97 (Sheldrick, 1997)'
_computing_structure_refinement 'SHELXL-97 (Sheldrick, 1997)'
_computing_structure_solution 'SHELXS-97 (Sheldrick, 1990)'
_diffrn_ambient_temperature 193(2)
_diffrn_measured_fraction_theta_full 0.927
_diffrn_measured_fraction_theta_max 0.927
_diffrn_measurement_device_type 'CrysAlis CCD, Oxford Diffraction Ltd'
_diffrn_measurement_method 'phi and omega scans'
_diffrn_radiation_monochromator graphite
_diffrn_radiation_source 'fine-focus sealed tube'
_diffrn_radiation_type CuK\a
_diffrn_radiation_wavelength 1.54178
_diffrn_reflns_av_R_equivalents 0.0946
_diffrn_reflns_av_sigmaI/netI 0.0503
_diffrn_reflns_limit_h_max 26
_diffrn_reflns_limit_h_min -23
_diffrn_reflns_limit_k_max 37
_diffrn_reflns_limit_k_min -36
_diffrn_reflns_limit_l_max 19
_diffrn_reflns_limit_l_min -18
_diffrn_reflns_number 32011
_diffrn_reflns_theta_full 62.39
_diffrn_reflns_theta_max 62.39
_diffrn_reflns_theta_min 2.97
_diffrn_standards_decay_% none
_exptl_absorpt_coefficient_mu 2.100
_exptl_absorpt_correction_T_max 0.8175
_exptl_absorpt_correction_T_min 0.4871
_exptl_absorpt_correction_type multi-scan
_exptl_crystal_colour colorless
_exptl_crystal_density_diffrn 1.560
_exptl_crystal_density_meas ?
_exptl_crystal_density_method 'not measured'
_exptl_crystal_description block
_exptl_crystal_F_000 4506
_exptl_crystal_size_max 0.40
_exptl_crystal_size_mid 0.38
_exptl_crystal_size_min 0.10
_refine_diff_density_max 0.952
_refine_diff_density_min -0.688
_refine_diff_density_rms 0.093
_refine_ls_extinction_method none
_refine_ls_goodness_of_fit_ref 1.064
_refine_ls_hydrogen_treatment mixed
_refine_ls_matrix_type full
_refine_ls_number_parameters 753
_refine_ls_number_reflns 6895
_refine_ls_number_restraints 0
_refine_ls_restrained_S_all 1.064
_refine_ls_R_factor_all 0.0863
_refine_ls_R_factor_gt 0.0809
_refine_ls_shift/su_max 0.001
_refine_ls_shift/su_mean 0.000
_refine_ls_structure_factor_coef Fsqd
_refine_ls_weighting_details 'calc w=1/[\s^2^(Fo^2^)+(0.1605P)^2^+15.0843P] where P=(Fo^2^+2Fc^2^)/3'
_refine_ls_weighting_scheme calc
_refine_ls_wR_factor_gt 0.2254
_refine_ls_wR_factor_ref 0.2338
_reflns_number_gt 6074
_reflns_number_total 6895
_reflns_threshold_expression >2sigma(I)
_cod_data_source_file cg701084x-file001.cif
_cod_data_source_block complex1
_cod_depositor_comments
;
The following automatic conversions were performed:

'_exptl_crystal_density_meas' value 'not measured' was changed to '?'
- the value is perceived as not measured.

Automatic conversion script
Id: cif_fix_values 3008 2015-01-20 13:52:24Z robertas 
;
_cod_original_cell_volume 9160.5(3)
_cod_original_sg_symbol_H-M C2/m
_cod_original_formula_sum 'C64 H104 Cl0.50 N24 O49.75 S4'
_cod_database_code 4503398

loop_
_symmetry_equiv_pos_as_xyz
'x, y, z'
'-x, y, -z'
'x+1/2, y+1/2, z'
'-x+1/2, y+1/2, -z'
'-x, -y, -z'
'x, -y, z'
'-x+1/2, -y+1/2, -z'
'x+1/2, -y+1/2, z'

loop_
_atom_site_label
_atom_site_type_symbol
_atom_site_fract_x
_atom_site_fract_y
_atom_site_fract_z
_atom_site_U_iso_or_equiv
_atom_site_adp_type
_atom_site_occupancy
_atom_site_symmetry_multiplicity
_atom_site_calc_flag
_atom_site_refinement_flags
S1 S -0.59656(6) 0.27539(4) 0.18171(11) 0.0704(4) Uani 1 1 d .
S2 S -0.18814(6) 0.25869(3) 0.41066(8) 0.0574(3) Uani 1 1 d .
C1 C -0.5782(2) 0.22909(11) 0.1462(3) 0.0484(9) Uani 1 1 d .
C2 C -0.6396(2) 0.21141(11) 0.0471(3) 0.0436(8) Uani 1 1 d .
H2A H -0.6897 0.2249 -0.0034 0.052 Uiso 1 1 calc R
C3 C -0.62880(19) 0.17391(10) 0.0201(3) 0.0364(7) Uani 1 1 d .
C4 C -0.55435(19) 0.15488(9) 0.0967(3) 0.0348(7) Uani 1 1 d .
C5 C -0.49121(19) 0.17283(10) 0.1976(3) 0.0360(7) Uani 1 1 d .
C6 C -0.5042(2) 0.21022(11) 0.2214(3) 0.0436(8) Uani 1 1 d .
H6A H -0.4623 0.2230 0.2895 0.052 Uiso 1 1 calc R
C7 C -0.40865(19) 0.15333(11) 0.2790(3) 0.0392(7) Uani 1 1 d .
H7A H -0.3855 0.1583 0.3542 0.047 Uiso 1 1 calc R
H7B H -0.4139 0.1234 0.2669 0.047 Uiso 1 1 calc R
C8 C -0.25309(19) 0.21858(10) 0.3228(3) 0.0410(7) Uani 1 1 d .
C9 C -0.30251(19) 0.20255(10) 0.3350(3) 0.0386(7) Uani 1 1 d .
H9A H -0.3022 0.2135 0.3878 0.046 Uiso 1 1 calc R
C10 C -0.35282(18) 0.17004(10) 0.2687(2) 0.0345(7) Uani 1 1 d .
C11 C -0.35122(17) 0.15442(9) 0.1920(2) 0.0325(6) Uani 1 1 d .
C12 C -0.30215(17) 0.17121(9) 0.1785(2) 0.0323(6) Uani 1 1 d .
C13 C -0.25268(18) 0.20364(10) 0.2462(3) 0.0391(7) Uani 1 1 d .
H13A H -0.2183 0.2156 0.2396 0.047 Uiso 1 1 calc R
C14 C -0.30379(18) 0.15550(10) 0.0917(3) 0.0379(7) Uani 1 1 d .
H14A H -0.2521 0.1619 0.1140 0.045 Uiso 1 1 calc R
H14B H -0.3099 0.1254 0.0868 0.045 Uiso 1 1 calc R
C15 C 0.2247(3) 0.0746(2) 0.1959(4) 0.0845(17) Uani 1 1 d .
H15A H 0.1891 0.0898 0.1260 0.101 Uiso 1 1 calc R
H15B H 0.1975 0.0727 0.2228 0.101 Uiso 1 1 calc R
C16 C 0.3338(3) 0.10167(18) 0.3807(4) 0.0717(13) Uani 1 1 d .
C17 C 0.2338(4) 0.0000 0.2216(5) 0.074(2) Uani 1 2 d S
C18 C 0.4438(3) 0.14220(14) 0.5379(4) 0.0677(12) Uani 1 1 d .
H18A H 0.4133 0.1370 0.5590 0.081 Uiso 1 1 calc R
H18B H 0.4472 0.1722 0.5338 0.081 Uiso 1 1 calc R
C19 C 0.3340(3) 0.07454(13) 0.1205(3) 0.0553(10) Uani 1 1 d .
H19A H 0.2863 0.0908 0.0611 0.066 Uiso 1 1 calc R
H19B H 0.3695 0.0733 0.1064 0.066 Uiso 1 1 calc R
C20 C 0.3363(3) 0.12000(15) 0.2472(4) 0.0688(13) Uani 1 1 d .
H20A H 0.2995 0.1406 0.1884 0.083 Uiso 1 1 calc R
C21 C 0.4064(3) 0.14051(13) 0.3557(4) 0.0666(12) Uani 1 1 d .
H21A H 0.4019 0.1710 0.3498 0.080 Uiso 1 1 calc R
C22 C 0.2363(2) 0.02360(17) 0.0917(3) 0.0632(11) Uani 1 1 d .
H22A H 0.1879 0.0347 0.0189 0.076 Uiso 1 1 calc R
C23 C 0.3496(3) 0.0000 0.1301(4) 0.0409(10) Uani 1 2 d S
C24 C 0.4565(3) 0.09973(10) 0.2994(3) 0.0488(9) Uani 1 1 d .
C25 C 0.5794(2) 0.36056(11) 0.6466(3) 0.0478(8) Uani 1 1 d .
H25A H 0.5742 0.3305 0.6385 0.057 Uiso 1 1 calc R
H25B H 0.6224 0.3667 0.7256 0.057 Uiso 1 1 calc R
C26 C 0.4008(2) 0.42526(12) 0.6721(3) 0.0500(8) Uani 1 1 d .
H26A H 0.3582 0.4090 0.6586 0.060 Uiso 1 1 calc R
H26B H 0.4471 0.4262 0.7522 0.060 Uiso 1 1 calc R
C27 C 0.4172(3) 0.5000 0.6880(4) 0.0482(11) Uani 1 2 d S
C28 C 0.4274(2) 0.36112(9) 0.5125(3) 0.0447(8) Uani 1 1 d .
H28A H 0.4262 0.3306 0.5140 0.054 Uiso 1 1 calc R
C29 C 0.2486(3) 0.5000 0.3739(4) 0.0379(10) Uani 1 2 d S
C30 C 0.2895(2) 0.47637(11) 0.5379(3) 0.0426(7) Uani 1 1 d .
H30A H 0.2517 0.4650 0.5433 0.051 Uiso 1 1 calc R
C31 C 0.2477(2) 0.42562(10) 0.3910(3) 0.0431(8) Uani 1 1 d .
H31A H 0.2062 0.4273 0.3101 0.052 Uiso 1 1 calc R
H31B H 0.2253 0.4096 0.4148 0.052 Uiso 1 1 calc R
C32 C 0.33156(19) 0.40099(10) 0.3577(3) 0.0416(8) Uani 1 1 d .
C33 C 0.5019(2) 0.40134(10) 0.6700(3) 0.0457(8) Uani 1 1 d .
C34 C 0.3713(2) 0.38071(10) 0.5230(3) 0.0436(8) Uani 1 1 d .
H34A H 0.3427 0.3595 0.5283 0.052 Uiso 1 1 calc R
O1 O -0.6239(3) 0.26341(15) 0.2335(5) 0.1198(19) Uani 1 1 d .
O2 O -0.6613(2) 0.29614(13) 0.0795(4) 0.120(2) Uani 1 1 d .
O3 O -0.52485(18) 0.29925(9) 0.2500(3) 0.0687(8) Uani 1 1 d .
O4 O -0.54375(18) 0.11724(7) 0.0721(2) 0.0505(6) Uani 1 1 d .
O5 O -0.2277(4) 0.28254(17) 0.4338(5) 0.134(2) Uani 1 1 d .
O6 O -0.1212(3) 0.24021(16) 0.5112(5) 0.159(3) Uani 1 1 d .
O7 O -0.1737(4) 0.28249(16) 0.3550(4) 0.136(2) Uani 1 1 d .
O8 O -0.39817(14) 0.12150(7) 0.13081(19) 0.0421(5) Uani 1 1 d .
O9 O 0.3108(2) 0.08760(16) 0.4227(3) 0.0914(12) Uani 1 1 d .
O10 O 0.2307(3) 0.0000 0.2914(4) 0.097(2) Uani 1 2 d S
O11 O 0.4111(2) 0.0000 0.1489(3) 0.0454(8) Uani 1 2 d S
O12 O 0.50353(19) 0.08392(8) 0.2970(3) 0.0565(7) Uani 1 1 d .
O13 O 0.4881(2) 0.5000 0.7743(3) 0.0604(10) Uani 1 2 d S
O14 O 0.55988(16) 0.41753(8) 0.7576(2) 0.0547(7) Uani 1 1 d .
O15 O 0.29363(14) 0.41651(7) 0.26799(19) 0.0459(6) Uani 1 1 d .
O16 O 0.2228(2) 0.5000 0.2823(3) 0.0495(8) Uani 1 2 d S
N1 N 0.2970(3) 0.09697(16) 0.2730(3) 0.0779(12) Uani 1 1 d .
N2 N 0.2359(2) 0.03379(16) 0.1754(3) 0.0749(12) Uani 1 1 d .
N3 N 0.3089(2) 0.03384(11) 0.1166(3) 0.0542(8) Uani 1 1 d .
N4 N 0.3757(2) 0.09535(10) 0.2234(3) 0.0559(8) Uani 1 1 d .
N5 N 0.4767(3) 0.12630(11) 0.3783(3) 0.0613(9) Uani 1 1 d .
N6 N 0.4005(3) 0.12515(12) 0.4315(3) 0.0645(10) Uani 1 1 d .
N7 N 0.42475(18) 0.40461(9) 0.6222(2) 0.0474(7) Uani 1 1 d .
N8 N 0.39720(17) 0.37610(9) 0.4093(2) 0.0437(7) Uani 1 1 d .
N9 N 0.26520(17) 0.46621(9) 0.4350(2) 0.0421(6) Uani 1 1 d .
N10 N 0.31622(17) 0.40421(9) 0.4233(2) 0.0438(7) Uani 1 1 d .
N11 N 0.37186(18) 0.46622(9) 0.6332(2) 0.0467(7) Uani 1 1 d .
N12 N 0.50518(17) 0.37729(9) 0.6067(2) 0.0439(7) Uani 1 1 d .
Cl1 Cl -0.5000 0.03039(8) 0.0000 0.0505(6) Uani 0.50 2 d SP
O1W O 0.6307(3) 0.5000 0.8247(5) 0.0835(14) Uani 1 2 d S
O2W O 0.1490(3) 0.12316(14) -0.0465(3) 0.1183(18) Uani 1 1 d .
O3W O 0.1725(3) 0.45950(15) 0.0883(4) 0.0454(11) Uani 0.50 1 d P
O4W O 0.7551(3) 0.52294(18) 0.8714(4) 0.0582(13) Uani 0.50 1 d P
O5W O 0.5680(3) 0.03899(16) 0.2417(5) 0.0544(12) Uani 0.50 1 d P
O6W O 0.3705(8) 0.3153(4) 0.6648(9) 0.098(3) Uani 0.50 1 d P
O7W O 0.5944(4) 0.0208(2) 0.3545(6) 0.0732(17) Uani 0.50 1 d P
O8W O -0.5119(5) 0.2400(3) 0.4113(8) 0.082(2) Uani 0.50 1 d P
O9W O 0.3841(5) 0.0000 0.4944(7) 0.189(6) Uani 1 2 d S
O10W O 0.2501(6) 0.2043(2) 0.1321(8) 0.102(3) Uani 0.50 1 d P
O11W O 0.0291(5) 0.1139(4) -0.0530(7) 0.202(4) Uani 1 1 d .
O12W O 0.5184(6) 0.0463(2) 0.1441(8) 0.094(2) Uani 0.50 1 d P
O13W O 0.1889(11) 0.1947(3) 0.1284(9) 0.138(5) Uani 0.50 1 d P
O14W O 0.4015(8) 0.3498(4) 0.8302(11) 0.126(3) Uani 0.50 1 d P
O15W O 0.0482(7) 0.0267(4) -0.0280(7) 0.144(5) Uani 0.50 1 d P
O16W O 0.0000 0.0490(5) 0.0000 0.221(15) Uani 0.50 2 d SP
O17W O 0.2715(14) 0.3460(10) 0.578(2) 0.163(13) Uani 0.25 1 d P
O18W O 0.463(2) 0.5000 0.500(4) 0.21(3) Uani 0.25 2 d SP
O19W O -0.5144(13) 0.2526(8) 0.4546(12) 0.256(16) Uani 0.50 1 d P
O20W O 0.0648(15) 0.213(3) 0.109(5) 0.31(7) Uani 0.13 1 d P
O21W O -0.5000 0.2388(11) 0.0000 0.26(2) Uani 0.50 2 d SP
O22W O 0.4040(17) 0.3131(7) 0.742(4) 0.266(18) Uani 0.50 1 d P
O23W O 0.5000 0.0297(9) 0.5000 0.17(2) Uani 0.25 2 d SP
O24W O 0.091(4) 0.2144(17) 0.085(2) 0.32(4) Uani 0.25 1 d P

loop_
_atom_site_aniso_label
_atom_site_aniso_U_11
_atom_site_aniso_U_22
_atom_site_aniso_U_33
_atom_site_aniso_U_23
_atom_site_aniso_U_13
_atom_site_aniso_U_12
S1 0.0412(6) 0.0650(7) 0.0908(8) -0.0400(6) 0.0396(6) -0.0048(4)
S2 0.0527(6) 0.0525(6) 0.0497(6) -0.0141(4) 0.0282(5) -0.0182(4)
C1 0.0337(17) 0.0481(19) 0.060(2) -0.0172(16) 0.0307(17) -0.0024(14)
C2 0.0315(16) 0.0450(18) 0.055(2) -0.0101(15) 0.0295(16) -0.0006(13)
C3 0.0339(16) 0.0377(16) 0.0444(18) -0.0041(13) 0.0295(15) -0.0053(13)
C4 0.0385(17) 0.0327(15) 0.0414(17) 0.0032(12) 0.0305(15) 0.0013(12)
C5 0.0319(16) 0.0427(17) 0.0386(16) 0.0015(13) 0.0261(14) 0.0002(12)
C6 0.0321(16) 0.053(2) 0.0491(19) -0.0149(15) 0.0289(16) -0.0075(14)
C7 0.0363(16) 0.0475(18) 0.0337(16) 0.0062(13) 0.0238(14) 0.0035(13)
C8 0.0284(15) 0.0403(17) 0.0366(16) -0.0015(13) 0.0153(14) -0.0019(12)
C9 0.0317(16) 0.0392(16) 0.0325(15) 0.0028(12) 0.0172(13) 0.0043(12)
C10 0.0269(15) 0.0398(16) 0.0299(14) 0.0062(12) 0.0166(13) 0.0058(12)
C11 0.0252(14) 0.0309(15) 0.0326(15) 0.0048(11) 0.0163(13) 0.0041(11)
C12 0.0232(14) 0.0328(15) 0.0345(15) 0.0066(12) 0.0173(12) 0.0058(11)
C13 0.0276(15) 0.0392(17) 0.0426(17) 0.0050(13) 0.0208(14) 0.0010(12)
C14 0.0280(15) 0.0394(16) 0.0462(18) 0.0068(13) 0.0253(15) 0.0059(12)
C15 0.049(3) 0.143(5) 0.064(3) 0.004(3) 0.039(2) 0.030(3)
C16 0.074(3) 0.095(4) 0.058(3) 0.002(2) 0.049(3) 0.019(3)
C17 0.039(3) 0.136(7) 0.051(3) 0.000 0.032(3) 0.000
C18 0.102(4) 0.055(2) 0.068(3) 0.005(2) 0.067(3) 0.018(2)
C19 0.070(3) 0.057(2) 0.051(2) 0.0153(17) 0.047(2) 0.0199(19)
C20 0.091(3) 0.071(3) 0.057(2) 0.023(2) 0.056(3) 0.045(2)
C21 0.105(4) 0.050(2) 0.067(3) 0.0161(19) 0.067(3) 0.029(2)
C22 0.040(2) 0.106(3) 0.0377(19) 0.0038(19) 0.0246(17) 0.012(2)
C23 0.038(3) 0.050(3) 0.032(2) 0.000 0.023(2) 0.000
C24 0.075(3) 0.0314(16) 0.060(2) 0.0094(15) 0.054(2) 0.0100(16)
C25 0.0405(19) 0.0387(18) 0.051(2) 0.0165(15) 0.0259(17) 0.0083(14)
C26 0.049(2) 0.051(2) 0.0422(19) 0.0076(15) 0.0276(17) 0.0008(16)
C27 0.039(3) 0.052(3) 0.044(3) 0.000 0.025(2) 0.000
C28 0.0399(18) 0.0245(15) 0.053(2) 0.0012(13) 0.0252(16) -0.0021(12)
C29 0.030(2) 0.042(2) 0.038(3) 0.000 0.022(2) 0.000
C30 0.0324(17) 0.049(2) 0.0444(18) 0.0013(15) 0.0254(15) -0.0005(14)
C31 0.0309(16) 0.0411(17) 0.0440(18) -0.0025(14) 0.0204(14) -0.0078(13)
C32 0.0337(16) 0.0319(16) 0.045(2) -0.0083(14) 0.0215(15) -0.0094(13)
C33 0.0432(19) 0.0384(17) 0.0422(19) 0.0110(14) 0.0240(17) 0.0015(14)
C34 0.0389(17) 0.0331(16) 0.0483(19) 0.0023(13) 0.0258(16) -0.0063(13)
O1 0.130(4) 0.109(3) 0.197(5) -0.076(3) 0.141(4) -0.037(3)
O2 0.0480(19) 0.084(3) 0.122(3) -0.049(2) 0.017(2) 0.0232(17)
O3 0.0496(16) 0.0583(17) 0.082(2) -0.0298(15) 0.0384(16) -0.0066(13)
O4 0.0772(18) 0.0306(11) 0.0598(15) 0.0033(10) 0.0531(15) 0.0044(11)
O5 0.144(4) 0.120(4) 0.184(5) -0.108(4) 0.130(4) -0.079(3)
O6 0.066(3) 0.091(3) 0.111(4) -0.018(3) -0.021(3) -0.012(2)
O7 0.215(6) 0.127(4) 0.124(4) -0.084(3) 0.138(4) -0.130(4)
O8 0.0394(12) 0.0398(12) 0.0413(12) -0.0026(9) 0.0253(11) -0.0074(9)
O9 0.083(2) 0.142(4) 0.072(2) -0.010(2) 0.062(2) -0.007(2)
O10 0.065(3) 0.182(6) 0.062(3) 0.000 0.051(3) 0.000
O11 0.0443(19) 0.0431(18) 0.0467(18) 0.000 0.0303(16) 0.000
O12 0.0740(18) 0.0393(13) 0.0808(19) -0.0016(12) 0.0625(17) -0.0025(12)
O13 0.037(2) 0.062(2) 0.048(2) 0.000 0.0163(18) 0.000
O14 0.0417(14) 0.0569(15) 0.0388(13) 0.0039(11) 0.0170(12) -0.0023(11)
O15 0.0410(13) 0.0426(13) 0.0374(13) -0.0029(10) 0.0203(11) -0.0023(10)
O16 0.056(2) 0.0446(19) 0.046(2) 0.000 0.0342(18) 0.000
N1 0.071(3) 0.118(4) 0.057(2) 0.009(2) 0.048(2) 0.027(2)
N2 0.054(2) 0.127(4) 0.051(2) 0.003(2) 0.0392(19) 0.017(2)
N3 0.0480(18) 0.067(2) 0.0496(17) 0.0055(14) 0.0340(16) 0.0114(15)
N4 0.070(2) 0.0501(18) 0.060(2) 0.0083(15) 0.0493(19) 0.0205(16)
N5 0.091(3) 0.0514(18) 0.065(2) 0.0015(16) 0.062(2) 0.0052(17)
N6 0.093(3) 0.059(2) 0.065(2) 0.0059(17) 0.063(2) 0.0162(19)
N7 0.0375(15) 0.0449(16) 0.0441(16) 0.0014(12) 0.0217(13) -0.0029(12)
N8 0.0370(15) 0.0364(14) 0.0432(15) -0.0053(11) 0.0217(13) -0.0020(11)
N9 0.0365(14) 0.0420(15) 0.0414(15) -0.0002(11) 0.0241(13) -0.0032(11)
N10 0.0374(15) 0.0382(15) 0.0452(16) 0.0031(12) 0.0241(13) -0.0014(11)
N11 0.0388(15) 0.0473(16) 0.0416(15) 0.0012(12) 0.0226(13) 0.0011(12)
N12 0.0353(15) 0.0378(14) 0.0422(15) 0.0070(12) 0.0201(13) 0.0020(11)
Cl1 0.0457(13) 0.0501(13) 0.0558(14) 0.000 0.0348(12) 0.000
O1W 0.056(3) 0.098(4) 0.091(3) 0.000 0.048(3) 0.000
O2W 0.135(4) 0.086(3) 0.0503(19) -0.0047(18) 0.030(2) 0.015(3)
O3W 0.039(2) 0.046(3) 0.038(2) 0.0036(19) 0.022(2) -0.001(2)
O4W 0.056(3) 0.058(3) 0.044(3) 0.000(2) 0.028(3) 0.002(3)
O5W 0.051(3) 0.049(3) 0.071(4) 0.000(3) 0.044(3) -0.003(2)
O6W 0.083(6) 0.092(6) 0.109(6) 0.040(5) 0.063(5) 0.010(5)
O7W 0.051(3) 0.067(3) 0.101(5) -0.016(3) 0.052(4) -0.011(3)
O8W 0.079(5) 0.083(5) 0.092(6) 0.006(4) 0.061(5) 0.007(4)
O9W 0.070(4) 0.39(2) 0.082(5) 0.000 0.043(4) 0.000
O10W 0.099(6) 0.054(4) 0.101(6) -0.003(4) 0.048(5) -0.012(4)
O11W 0.137(6) 0.272(11) 0.150(6) -0.053(7) 0.080(5) 0.024(7)
O12W 0.124(7) 0.061(4) 0.116(7) -0.003(4) 0.089(6) -0.001(4)
O13W 0.212(15) 0.087(6) 0.082(6) -0.019(5) 0.088(9) -0.001(8)
O14W 0.121(8) 0.132(8) 0.143(9) 0.026(7) 0.098(8) 0.013(7)
O15W 0.098(7) 0.169(10) 0.064(5) -0.038(5) 0.016(5) 0.031(6)
O16W 0.31(3) 0.068(8) 0.49(5) 0.000 0.36(4) 0.000
O17W 0.119(15) 0.29(3) 0.156(19) -0.12(2) 0.123(16) -0.11(2)
O18W 0.10(2) 0.17(4) 0.17(4) 0.000 0.01(3) 0.000
O19W 0.206(19) 0.31(3) 0.104(10) 0.020(11) 0.048(11) 0.18(2)
O20W 0.005(12) 0.68(17) 0.14(4) -0.28(8) 0.009(17) -0.02(3)
O21W 0.30(4) 0.20(3) 0.48(6) 0.000 0.35(5) 0.000
O22W 0.23(2) 0.138(13) 0.59(6) 0.06(3) 0.34(4) 0.040(16)
O23W 0.21(4) 0.074(16) 0.38(7) 0.000 0.25(5) 0.000
O24W 0.34(6) 0.31(5) 0.098(18) 0.04(3) 0.06(3) -0.23(5)

loop_
_atom_type_symbol
_atom_type_description
_atom_type_scat_dispersion_real
_atom_type_scat_dispersion_imag
_atom_type_scat_source
C C 0.0181 0.0091 'International Tables Vol C Tables 4.2.6.8 and 6.1.1.4'
H H 0.0000 0.0000 'International Tables Vol C Tables 4.2.6.8 and 6.1.1.4'
N N 0.0311 0.0180 'International Tables Vol C Tables 4.2.6.8 and 6.1.1.4'
O O 0.0492 0.0322 'International Tables Vol C Tables 4.2.6.8 and 6.1.1.4'
S S 0.3331 0.5567 'International Tables Vol C Tables 4.2.6.8 and 6.1.1.4'
Cl Cl 0.3639 0.7018 'International Tables Vol C Tables 4.2.6.8 and 6.1.1.4'

loop_
_geom_angle_atom_site_label_1
_geom_angle_atom_site_label_2
_geom_angle_atom_site_label_3
_geom_angle
_geom_angle_site_symmetry_1
_geom_angle_site_symmetry_3
O1 S1 O3 113.8(3) . .
O1 S1 O2 109.0(4) . .
O3 S1 O2 112.0(3) . .
O1 S1 C1 105.7(2) . .
O3 S1 C1 109.17(16) . .
O2 S1 C1 106.7(2) . .
O7 S2 O6 117.8(5) . .
O7 S2 O5 110.6(4) . .
O6 S2 O5 106.2(5) . .
O7 S2 C8 107.66(19) . .
O6 S2 C8 106.4(2) . .
O5 S2 C8 107.6(2) . .
C2 C1 C6 121.1(3) . .
C2 C1 S1 119.0(3) . .
C6 C1 S1 119.8(3) . .
C1 C2 C3 120.4(3) . .
C2 C3 C4 118.1(3) . .
C2 C3 C14 119.8(3) . 2_455
C4 C3 C14 122.0(3) . 2_455
O4 C4 C3 118.6(3) . .
O4 C4 C5 119.5(3) . .
C3 C4 C5 121.9(3) . .
C6 C5 C4 118.2(3) . .
C6 C5 C7 119.6(3) . .
C4 C5 C7 122.2(3) . .
C5 C6 C1 120.2(3) . .
C10 C7 C5 112.1(3) . .
C13 C8 C9 121.9(3) . .
C13 C8 S2 120.2(3) . .
C9 C8 S2 117.9(3) . .
C8 C9 C10 119.0(3) . .
C9 C10 C11 118.9(3) . .
C9 C10 C7 119.3(3) . .
C11 C10 C7 121.8(3) . .
O8 C11 C12 119.7(3) . .
O8 C11 C10 118.4(3) . .
C12 C11 C10 121.9(3) . .
C13 C12 C11 117.6(3) . .
C13 C12 C14 120.8(3) . .
C11 C12 C14 121.6(3) . .
C8 C13 C12 120.6(3) . .
C3 C14 C12 112.7(2) 2_455 .
N1 C15 N2 114.1(4) . .
O9 C16 N6 126.3(5) . .
O9 C16 N1 126.2(6) . .
N6 C16 N1 107.5(4) . .
O10 C17 N2 126.1(3) . .
O10 C17 N2 126.1(3) . 6
N2 C17 N2 107.8(5) . 6
N6 C18 N5 114.4(3) . 2_656
N3 C19 N4 114.1(3) . .
N1 C20 N4 114.9(4) . .
N1 C20 C21 103.6(3) . .
N4 C20 C21 103.0(4) . .
N5 C21 N6 114.1(3) . .
N5 C21 C20 104.1(3) . .
N6 C21 C20 103.7(4) . .
N2 C22 N3 115.6(4) . .
N2 C22 C22 103.3(3) . 6
N3 C22 C22 103.4(3) . 6
O11 C23 N3 125.6(2) . 6
O11 C23 N3 125.6(2) . .
N3 C23 N3 108.7(4) 6 .
O12 C24 N4 126.2(4) . .
O12 C24 N5 125.3(4) . .
N4 C24 N5 108.5(3) . .
N12 C25 N8 113.8(3) . 2_656
N11 C26 N7 114.4(3) . .
O13 C27 N11 125.4(2) . .
O13 C27 N11 125.4(2) . 6_565
N11 C27 N11 109.2(4) . 6_565
N8 C28 N12 114.0(3) . .
N8 C28 C34 103.9(3) . .
N12 C28 C34 102.9(3) . .
O16 C29 N9 126.3(2) . 6_565
O16 C29 N9 126.3(2) . .
N9 C29 N9 107.3(4) 6_565 .
N9 C30 N11 114.4(3) . .
N9 C30 C30 103.34(18) . 6_565
N11 C30 C30 103.26(19) . 6_565
N9 C31 N10 114.0(3) . .
O15 C32 N10 126.9(3) . .
O15 C32 N8 124.9(3) . .
N10 C32 N8 108.1(3) . .
O14 C33 N7 125.0(4) . .
O14 C33 N12 125.9(3) . .
N7 C33 N12 109.1(3) . .
N7 C34 N10 115.1(3) . .
N7 C34 C28 103.8(3) . .
N10 C34 C28 103.0(3) . .
C16 N1 C15 122.4(5) . .
C16 N1 C20 112.5(5) . .
C15 N1 C20 124.9(4) . .
C17 N2 C15 122.2(4) . .
C17 N2 C22 112.7(5) . .
C15 N2 C22 124.2(5) . .
C23 N3 C19 122.7(3) . .
C23 N3 C22 112.3(4) . .
C19 N3 C22 125.0(3) . .
C24 N4 C19 122.3(3) . .
C24 N4 C20 112.7(4) . .
C19 N4 C20 124.0(4) . .
C24 N5 C18 122.7(4) . 2_656
C24 N5 C21 111.6(4) . .
C18 N5 C21 125.1(4) 2_656 .
C16 N6 C18 121.5(4) . .
C16 N6 C21 112.4(4) . .
C18 N6 C21 123.5(4) . .
C33 N7 C26 123.5(3) . .
C33 N7 C34 112.0(3) . .
C26 N7 C34 124.1(3) . .
C32 N8 C28 112.2(3) . .
C32 N8 C25 121.9(3) . 2_656
C28 N8 C25 124.7(3) . 2_656
C29 N9 C31 121.6(3) . .
C29 N9 C30 112.9(3) . .
C31 N9 C30 124.9(3) . .
C32 N10 C31 123.0(3) . .
C32 N10 C34 112.8(3) . .
C31 N10 C34 123.9(3) . .
C27 N11 C26 123.4(3) . .
C27 N11 C30 112.1(3) . .
C26 N11 C30 124.2(3) . .
C33 N12 C25 122.1(3) . .
C33 N12 C28 112.2(3) . .
C25 N12 C28 123.2(3) . .
O3W O4W O4W 113.9(3) 5_666 6_565
O12W O5W O7W 152.0(6) . .
O7W O7W O5W 111.1(3) 6 .
O16W O15W O15W 116.6(7) . 6
O15W O16W O15W 126.9(15) 2 .
O8W O19W O19W 141(2) . 2_456

loop_
_geom_bond_atom_site_label_1
_geom_bond_atom_site_label_2
_geom_bond_distance
_geom_bond_site_symmetry_2
S1 O1 1.428(5) .
S1 O3 1.430(3) .
S1 O2 1.456(5) .
S1 C1 1.780(3) .
S2 O7 1.416(4) .
S2 O6 1.422(5) .
S2 O5 1.435(5) .
S2 C8 1.764(3) .
C1 C2 1.370(5) .
C1 C6 1.386(5) .
C2 C3 1.387(5) .
C3 C4 1.396(5) .
C3 C14 1.517(5) 2_455
C4 O4 1.373(4) .
C4 C5 1.397(5) .
C5 C6 1.381(5) .
C5 C7 1.522(5) .
C7 C10 1.505(4) .
C8 C13 1.378(5) .
C8 C9 1.383(5) .
C9 C10 1.395(5) .
C10 C11 1.405(5) .
C11 O8 1.364(4) .
C11 C12 1.401(4) .
C12 C13 1.393(5) .
C12 C14 1.518(5) .
C14 C3 1.517(5) 2_455
C15 N1 1.422(8) .
C15 N2 1.443(8) .
C16 O9 1.221(6) .
C16 N6 1.367(7) .
C16 N1 1.382(6) .
C17 O10 1.218(8) .
C17 N2 1.369(6) .
C17 N2 1.369(6) 6
C18 N6 1.434(6) .
C18 N5 1.436(7) 2_656
C19 N3 1.435(6) .
C19 N4 1.448(6) .
C20 N1 1.448(7) .
C20 N4 1.454(5) .
C20 C21 1.531(8) .
C21 N5 1.454(6) .
C21 N6 1.455(6) .
C22 N2 1.448(5) .
C22 N3 1.449(6) .
C22 C22 1.545(11) 6
C23 O11 1.214(6) .
C23 N3 1.363(4) 6
C23 N3 1.363(4) .
C24 O12 1.220(5) .
C24 N4 1.357(6) .
C24 N5 1.371(5) .
C25 N12 1.442(5) .
C25 N8 1.451(5) 2_656
C26 N11 1.439(5) .
C26 N7 1.444(5) .
C27 O13 1.232(7) .
C27 N11 1.357(4) .
C27 N11 1.357(4) 6_565
C28 N8 1.440(5) .
C28 N12 1.449(5) .
C28 C34 1.549(5) .
C29 O16 1.209(6) .
C29 N9 1.373(4) 6_565
C29 N9 1.373(4) .
C30 N9 1.442(5) .
C30 N11 1.449(5) .
C30 C30 1.547(7) 6_565
C31 N9 1.438(5) .
C31 N10 1.442(5) .
C32 O15 1.219(4) .
C32 N10 1.366(5) .
C32 N8 1.376(5) .
C33 O14 1.238(5) .
C33 N7 1.356(5) .
C33 N12 1.363(5) .
C34 N7 1.446(5) .
C34 N10 1.447(5) .
N5 C18 1.436(7) 2_656
N8 C25 1.451(5) 2_656
Cl1 Cl1 1.990(5) 5_455
O3W O4W 1.417(8) 5_666
O4W O3W 1.417(8) 5_666
O4W O4W 1.502(12) 6_565
O5W O12W 1.217(11) .
O5W O7W 1.651(10) .
O6W O22W 0.95(4) .
O7W O7W 1.365(14) 6
O8W O19W 0.871(17) .
O10W O13W 1.396(19) .
O15W O16W 1.635(14) .
O15W O15W 1.75(3) 6
O16W O15W 1.635(14) 2
O18W O18W 1.68(14) 5_666
O19W O19W 1.17(4) 2_456
O20W O24W 0.92(8) .
